data_4102795
loop_
_publ_author_name
'Tao Wu'
'Le Wang'
'Xianhui Bu'
'Victoria Chau'
'Pingyun Feng'

_publ_section_title
;
 Largest Molecular Clusters in the Supertetrahedral Tn Series
;
_journal_name_full 'Journal of the American Chemical Society'
_journal_page_first 10823
_journal_page_last 10831
_journal_paper_doi 10.1021/ja102688p
_journal_volume 132
_journal_year 2010
_chemical_formula_moiety '(C6 H14 N +)8n,n(Ga14 Se33 Zn4 Sn2 8-)'
_chemical_formula_sum 'C48 H112 Ga14 N8 Se33 Sn2 Zn4'
_chemical_formula_weight 4882.24
_chemical_name_systematic
; 
catena-(octakis(3-Methylpiperidinium) 
tritriaconta-selenido-tetradeca-gallium-tetra-zinc-di-tin) 
;
_space_group_IT_number 142
_symmetry_cell_setting tetragonal
_symmetry_space_group_name_Hall '-I 4bd 2c'
_symmetry_space_group_name_H-M 'I 41/a c d :2'
_atom_sites_solution_hydrogens geom
_atom_sites_solution_primary direct
_atom_sites_solution_secondary difmap
_audit_creation_method SHELXL-97
_cell_angle_alpha 90.00
_cell_angle_beta 90.00
_cell_angle_gamma 90.00
_cell_formula_units_Z 8
_cell_length_a 24.0693(3)
_cell_length_b 24.0693(3)
_cell_length_c 42.2601(10)
_cell_measurement_temperature 150(2)
_cell_volume 24482.6(7)
_computing_structure_refinement 'SHELXL-97 (Sheldrick, 1997)'
_computing_structure_solution 'SHELXS-97 (Sheldrick, 1990)'
_diffrn_ambient_temperature 150(2)
_diffrn_measured_fraction_theta_full 0.997
_diffrn_measured_fraction_theta_max 0.997
_diffrn_radiation_monochromator graphite
_diffrn_radiation_source 'fine-focus sealed tube'
_diffrn_radiation_type MoK\a
_diffrn_radiation_wavelength 0.71073
_diffrn_reflns_av_R_equivalents 0.0981
_diffrn_reflns_av_sigmaI/netI 0.0487
_diffrn_reflns_limit_h_max 24
_diffrn_reflns_limit_h_min -24
_diffrn_reflns_limit_k_max 24
_diffrn_reflns_limit_k_min -24
_diffrn_reflns_limit_l_max 42
_diffrn_reflns_limit_l_min -42
_diffrn_reflns_number 52078
_diffrn_reflns_theta_full 21.00
_diffrn_reflns_theta_max 21.00
_diffrn_reflns_theta_min 2.84
_exptl_absorpt_coefficient_mu 14.006
_exptl_crystal_colour light_yellow
_exptl_crystal_density_diffrn 2.275
_exptl_crystal_density_method 'not measured'
_exptl_crystal_description octahedral
_exptl_crystal_F_000 14662
_refine_diff_density_max 1.429
_refine_diff_density_min -0.834
_refine_diff_density_rms 0.239
_refine_ls_extinction_coef 0.000006(3)
_refine_ls_extinction_expression Fc^*^=kFc[1+0.001xFc^2^\l^3^/sin(2\q)]^-1/4^
_refine_ls_extinction_method SHELXL
_refine_ls_goodness_of_fit_ref 1.171
_refine_ls_hydrogen_treatment mixed
_refine_ls_matrix_type full
_refine_ls_number_parameters 123
_refine_ls_number_reflns 3287
_refine_ls_number_restraints 0
_refine_ls_restrained_S_all 1.171
_refine_ls_R_factor_all 0.1441
_refine_ls_R_factor_gt 0.0732
_refine_ls_shift/su_max 0.287
_refine_ls_shift/su_mean 0.003
_refine_ls_structure_factor_coef Fsqd
_refine_ls_weighting_details 'calc w=1/[\s^2^(Fo^2^)+(0.0970P)^2^+2070.5061P] where P=(Fo^2^+2Fc^2^)/3'
_refine_ls_weighting_scheme calc
_refine_ls_wR_factor_gt 0.2213
_refine_ls_wR_factor_ref 0.3099
_reflns_number_gt 1740
_reflns_number_total 3287
_reflns_threshold_expression >2sigma(I)
_cod_data_source_file ja102688p_si_002_3.cif
_cod_data_source_block OCF-5-ZnGaSnSe-3-MPR
_cod_original_sg_symbol_H-M 'I 41/a c d'
_cod_original_formula_sum 'C48 H112 N8 Ga14 Se33 Sn2 Zn4'
_cod_database_code 4102795

loop_
_symmetry_equiv_pos_as_xyz
'x, y, z'
'-x+1/2, -y, z+1/2'
'-y+1/4, x+3/4, z+1/4'
'y+1/4, -x+1/4, z+3/4'
'-x+1/2, y, -z'
'x, -y, -z+1/2'
'y+1/4, x+3/4, -z+3/4'
'-y+1/4, -x+1/4, -z+1/4'
'x+1/2, y+1/2, z+1/2'
'-x+1, -y+1/2, z+1'
'-y+3/4, x+5/4, z+3/4'
'y+3/4, -x+3/4, z+5/4'
'-x+1, y+1/2, -z+1/2'
'x+1/2, -y+1/2, -z+1'
'y+3/4, x+5/4, -z+5/4'
'-y+3/4, -x+3/4, -z+3/4'
'-x, -y, -z'
'x-1/2, y, -z-1/2'
'y-1/4, -x-3/4, -z-1/4'
'-y-1/4, x-1/4, -z-3/4'
'x-1/2, -y, z'
'-x, y, z-1/2'
'-y-1/4, -x-3/4, z-3/4'
'y-1/4, x-1/4, z-1/4'
'-x+1/2, -y+1/2, -z+1/2'
'x, y+1/2, -z'
'y+1/4, -x-1/4, -z+1/4'
'-y+1/4, x+1/4, -z-1/4'
'x, -y+1/2, z+1/2'
'-x+1/2, y+1/2, z'
'-y+1/4, -x-1/4, z-1/4'
'y+1/4, x+1/4, z+1/4'

loop_
_atom_site_label
_atom_site_type_symbol
_atom_site_fract_x
_atom_site_fract_y
_atom_site_fract_z
_atom_site_U_iso_or_equiv
_atom_site_adp_type
_atom_site_occupancy
_atom_site_symmetry_multiplicity
_atom_site_calc_flag
_atom_site_refinement_flags
Ga1 Ga 0.68856(6) 0.10709(6) 0.02986(3) 0.0871(5) Uani 0.50 1 d P
Sn1 Sn 0.68856(6) 0.10709(6) 0.02986(3) 0.0871(5) Uani 0.50 1 d P
Ga2 Ga 0.67713(7) 0.21803(7) 0.09284(4) 0.0755(6) Uani 1 1 d .
Ga3 Ga 0.57875(7) 0.08835(7) 0.09357(4) 0.0752(6) Uani 1 1 d .
Ga4 Ga 0.56306(7) 0.20199(7) 0.02793(4) 0.0755(6) Uani 1 1 d .
Zn5 Zn 0.56511(7) 0.20050(7) 0.15773(4) 0.0659(5) Uani 1 1 d .
Se1 Se 0.7500 0.04578(11) 0.0000 0.1085(10) Uani 1 2 d S
Se2 Se 0.74523(8) 0.17124(8) 0.06135(5) 0.0985(7) Uani 1 1 d .
Se3 Se 0.64101(8) 0.03505(7) 0.06162(5) 0.1020(7) Uani 1 1 d .
Se4 Se 0.62565(8) 0.15545(8) -0.00714(4) 0.1002(7) Uani 1 1 d .
Se5 Se 0.63300(6) 0.14962(6) 0.12652(4) 0.0737(5) Uani 1.000(3) 1 d .
Se6 Se 0.53182(7) 0.02204(7) 0.12559(5) 0.0926(6) Uani 1 1 d .
Se7 Se 0.61620(7) 0.26911(6) 0.05779(4) 0.0742(5) Uani 1 1 d .
Se8 Se 0.51345(7) 0.13322(6) 0.05826(4) 0.0748(5) Uani 1 1 d .
Se9 Se 0.5000 0.2500 -0.00593(6) 0.0909(9) Uani 1 2 d S
Se10 Se 0.5000 0.2500 0.1250 0.0651(9) Uani 1 4 d S

loop_
_atom_site_aniso_label
_atom_site_aniso_U_11
_atom_site_aniso_U_22
_atom_site_aniso_U_33
_atom_site_aniso_U_23
_atom_site_aniso_U_13
_atom_site_aniso_U_12
Ga1 0.1018(10) 0.0724(8) 0.0870(10) -0.0117(8) 0.0342(8) -0.0068(8)
Sn1 0.1018(10) 0.0724(8) 0.0870(10) -0.0117(8) 0.0342(8) -0.0068(8)
Ga2 0.0759(10) 0.0779(11) 0.0729(11) -0.0138(9) 0.0151(9) -0.0026(9)
Ga3 0.0877(11) 0.0659(10) 0.0720(11) 0.0023(9) 0.0202(9) -0.0037(9)
Ga4 0.0940(12) 0.0707(10) 0.0619(10) -0.0050(9) 0.0124(9) -0.0126(9)
Zn5 0.0642(10) 0.0753(11) 0.0584(10) -0.0002(9) 0.0036(9) 0.0053(9)
Se1 0.145(2) 0.0709(15) 0.1092(19) 0.000 0.0581(17) 0.000
Se2 0.0902(11) 0.0973(12) 0.1082(13) -0.0216(11) 0.0338(11) 0.0007(10)
Se3 0.1223(13) 0.0713(10) 0.1125(14) -0.0064(10) 0.0484(11) -0.0029(10)
Se4 0.1179(14) 0.1070(13) 0.0758(11) -0.0144(10) 0.0286(10) 0.0001(12)
Se5 0.0738(10) 0.0753(10) 0.0720(10) -0.0027(9) 0.0116(8) 0.0073(8)
Se6 0.1031(12) 0.0697(10) 0.1051(13) 0.0126(10) 0.0311(11) 0.0047(9)
Se7 0.0854(10) 0.0710(10) 0.0662(10) -0.0075(8) 0.0140(8) -0.0113(8)
Se8 0.0881(11) 0.0688(9) 0.0674(10) -0.0030(8) 0.0102(9) -0.0084(8)
Se9 0.1230(19) 0.0890(16) 0.0608(14) 0.000 0.000 -0.0059(15)
Se10 0.0675(10) 0.0675(10) 0.0603(18) 0.000 0.000 0.000

loop_
_atom_type_symbol
_atom_type_description
_atom_type_scat_dispersion_real
_atom_type_scat_dispersion_imag
_atom_type_scat_source
Ga Ga 0.2307 1.6083 'International Tables Vol C Tables 4.2.6.8 and 6.1.1.4'
Se Se -0.0929 2.2259 'International Tables Vol C Tables 4.2.6.8 and 6.1.1.4'
Zn Zn 0.2839 1.4301 'International Tables Vol C Tables 4.2.6.8 and 6.1.1.4'
Sn Sn -0.6537 1.4246 'International Tables Vol C Tables 4.2.6.8 and 6.1.1.4'
C C 0.0033 0.0016 'International Tables Vol C Tables 4.2.6.8 and 6.1.1.4'

loop_
_geom_angle_atom_site_label_1
_geom_angle_atom_site_label_2
_geom_angle_atom_site_label_3
_geom_angle
_geom_angle_site_symmetry_1
_geom_angle_site_symmetry_3
Se1 Ga1 Se2 108.92(8) . .
Se1 Ga1 Se4 109.23(7) . .
Se2 Ga1 Se4 112.82(8) . .
Se1 Ga1 Se3 97.88(8) . .
Se2 Ga1 Se3 113.85(9) . .
Se4 Ga1 Se3 112.98(9) . .
Se6 Ga2 Se2 105.30(9) 20_656 .
Se6 Ga2 Se7 109.13(9) 20_656 .
Se2 Ga2 Se7 108.30(9) . .
Se6 Ga2 Se5 109.60(9) 20_656 .
Se2 Ga2 Se5 107.90(9) . .
Se7 Ga2 Se5 116.07(9) . .
Se6 Ga3 Se3 105.01(9) . .
Se6 Ga3 Se5 109.81(9) . .
Se3 Ga3 Se5 108.36(9) . .
Se6 Ga3 Se8 109.98(9) . .
Se3 Ga3 Se8 107.36(9) . .
Se5 Ga3 Se8 115.75(8) . .
Se9 Ga4 Se4 104.83(9) . .
Se9 Ga4 Se8 109.67(8) . .
Se4 Ga4 Se8 108.66(9) . .
Se9 Ga4 Se7 109.04(8) . .
Se4 Ga4 Se7 107.65(9) . .
Se8 Ga4 Se7 116.34(8) . .
Se10 Zn5 Se8 111.37(8) . 20_656
Se10 Zn5 Se5 112.06(7) . .
Se8 Zn5 Se5 106.91(8) 20_656 .
Se10 Zn5 Se7 111.99(7) . 27_565
Se8 Zn5 Se7 106.84(8) 20_656 27_565
Se5 Zn5 Se7 107.35(8) . 27_565
Sn1 Se1 Ga1 0.00(9) 5_655 5_655
Sn1 Se1 Ga1 105.60(12) 5_655 .
Ga1 Se1 Ga1 105.60(12) 5_655 .
Ga2 Se2 Ga1 102.54(9) . .
Ga3 Se3 Ga1 102.73(8) . .
Ga4 Se4 Ga1 102.40(8) . .
Ga3 Se5 Ga2 108.28(9) . .
Ga3 Se5 Zn5 104.91(8) . .
Ga2 Se5 Zn5 105.73(8) . .
Ga2 Se6 Ga3 106.33(9) 27_565 .
Ga4 Se7 Ga2 107.50(8) . .
Ga4 Se7 Zn5 105.52(8) . 20_656
Ga2 Se7 Zn5 105.32(8) . 20_656
Ga4 Se8 Ga3 108.20(8) . .
Ga4 Se8 Zn5 105.78(8) . 27_565
Ga3 Se8 Zn5 105.58(8) . 27_565
Ga4 Se9 Ga4 106.25(12) . 10_554
Zn5 Se10 Zn5 109.83(8) 20_656 27_565
Zn5 Se10 Zn5 109.29(4) 20_656 .
Zn5 Se10 Zn5 109.29(4) 27_565 .
Zn5 Se10 Zn5 109.29(4) 20_656 10_554
Zn5 Se10 Zn5 109.29(4) 27_565 10_554
Zn5 Se10 Zn5 109.83(8) . 10_554

loop_
_geom_bond_atom_site_label_1
_geom_bond_atom_site_label_2
_geom_bond_distance
_geom_bond_site_symmetry_2
Ga1 Se1 2.441(2) .
Ga1 Se2 2.453(2) .
Ga1 Se4 2.468(2) .
Ga1 Se3 2.473(2) .
Ga2 Se6 2.374(2) 20_656
Ga2 Se2 2.393(2) .
Ga2 Se7 2.420(2) .
Ga2 Se5 2.422(2) .
Ga3 Se6 2.378(2) .
Ga3 Se3 2.390(3) .
Ga3 Se5 2.412(2) .
Ga3 Se8 2.421(2) .
Ga4 Se9 2.385(2) .
Ga4 Se4 2.392(3) .
Ga4 Se8 2.410(2) .
Ga4 Se7 2.416(2) .
Zn5 Se10 2.4060(16) .
Zn5 Se8 2.431(2) 20_656
Zn5 Se5 2.431(2) .
Zn5 Se7 2.435(2) 27_565
Se1 Sn1 2.441(2) 5_655
Se1 Ga1 2.441(2) 5_655
Se6 Ga2 2.374(2) 27_565
Se7 Zn5 2.435(2) 20_656
Se8 Zn5 2.431(2) 27_565
Se9 Ga4 2.385(2) 10_554
Se10 Zn5 2.4060(16) 20_656
Se10 Zn5 2.4060(16) 27_565
Se10 Zn5 2.4060(16) 10_554
